data_7124558
loop_
_publ_author_name
'Olgu\'in, Juan'
'M\"uller-Bunz, Helge'
'Albrecht, Martin'

_publ_section_title
;
 Springloaded porphyrin NHC hybrid rhodium(III) complexes: carbene
 dissociation and oxidation catalysis.
;
_journal_issue 26
_journal_name_full 'Chemical communications (Cambridge, England)'
_journal_page_first 3488
_journal_page_last 3490
_journal_paper_doi 10.1039/c4cc00497c
_journal_volume 50
_journal_year 2014
_chemical_absolute_configuration ad
_chemical_formula_moiety 'C48 H34 Cl N6 Rh, 0.75 (C H2 Cl2)'
_chemical_formula_sum 'C48.75 H35.5 Cl2.5 N6 Rh'
_chemical_formula_weight 896.87
_space_group_IT_number 19
_space_group_name_Hall 'P 2ac 2ab'
_space_group_name_H-M_alt 'P 21 21 21'
_symmetry_cell_setting orthorhombic
_symmetry_space_group_name_Hall 'P 2ac 2ab'
_symmetry_space_group_name_H-M 'P 21 21 21'
_atom_sites_solution_hydrogens geom
_atom_sites_solution_primary direct
_atom_sites_solution_secondary difmap
_audit_creation_method SHELXL-97
_cell_angle_alpha 90.00
_cell_angle_beta 90.00
_cell_angle_gamma 90.00
_cell_formula_units_Z 4
_cell_length_a 9.6618(1)
_cell_length_b 17.3989(2)
_cell_length_c 25.1987(3)
_cell_measurement_reflns_used 26269
_cell_measurement_temperature 100(2)
_cell_measurement_theta_max 29.3820
_cell_measurement_theta_min 3.4160
_cell_volume 4236.02(8)
_computing_cell_refinement
; 
CrysAlisPro, Agilent Technologies, 
Version 1.171.36.24a (release 19-12-2012 CrysAlis171 .NET) 
(compiled Dec 19 2012,11:08:27) 
;
_computing_data_collection
; 
CrysAlisPro, Agilent Technologies, 
Version 1.171.36.24a (release 19-12-2012 CrysAlis171 .NET) 
(compiled Dec 19 2012,11:08:27) 
;
_computing_data_reduction
; 
CrysAlisPro, Agilent Technologies, 
Version 1.171.36.24a (release 19-12-2012 CrysAlis171 .NET) 
(compiled Dec 19 2012,11:08:27) 
;
_computing_structure_refinement 'SHELXL-97 (Sheldrick, 2008)'
_computing_structure_solution 'SHELXS-97 (Sheldrick, 2008)'
_diffrn_ambient_temperature 100(2)
_diffrn_detector_area_resol_mean 10.3196
_diffrn_measured_fraction_theta_full 0.988
_diffrn_measured_fraction_theta_max 0.932
_diffrn_measurement_device_type 'SuperNova, Dual, Cu at zero, Atlas'
_diffrn_measurement_method '\w scans'
_diffrn_radiation_monochromator mirror
_diffrn_radiation_source 'SuperNova (Mo) X-ray Source'
_diffrn_radiation_type MoK\a
_diffrn_radiation_wavelength 0.71073
_diffrn_reflns_av_R_equivalents 0.0308
_diffrn_reflns_av_sigmaI/netI 0.0281
_diffrn_reflns_limit_h_max 13
_diffrn_reflns_limit_h_min -12
_diffrn_reflns_limit_k_max 22
_diffrn_reflns_limit_k_min -23
_diffrn_reflns_limit_l_max 34
_diffrn_reflns_limit_l_min -30
_diffrn_reflns_number 43286
_diffrn_reflns_theta_full 28.00
_diffrn_reflns_theta_max 29.53
_diffrn_reflns_theta_min 2.85
_exptl_absorpt_coefficient_mu 0.603
_exptl_absorpt_correction_T_max 0.949
_exptl_absorpt_correction_T_min 0.909
_exptl_absorpt_correction_type analytical
_exptl_absorpt_process_details
; 
CrysAlisPro, Agilent Technologies, 
Version 1.171.36.24a (release 19-12-2012 CrysAlis171 .NET) 
(compiled Dec 19 2012,11:08:27) 
Analytical numeric absorption correction using a multifaceted crystal 
model based on expressions derived by R.C. Clark & J.S. Reid. 
(Clark, R. C. & Reid, J. S. (1995). Acta Cryst. A51, 887-897) 
;
_exptl_crystal_colour black
_exptl_crystal_density_diffrn 1.406
_exptl_crystal_density_method 'not measured'
_exptl_crystal_description block
_exptl_crystal_F_000 1830
_exptl_crystal_size_max 0.1818
_exptl_crystal_size_mid 0.1708
_exptl_crystal_size_min 0.1033
_refine_diff_density_max 0.930
_refine_diff_density_min -0.532
_refine_diff_density_rms 0.077
_refine_ls_abs_structure_details 'Flack H D (1983), Acta Cryst. A39, 876-881'
_refine_ls_abs_structure_Flack 0.056(19)
_refine_ls_extinction_method none
_refine_ls_goodness_of_fit_ref 1.077
_refine_ls_hydrogen_treatment constr
_refine_ls_matrix_type full
_refine_ls_number_parameters 534
_refine_ls_number_reflns 10592
_refine_ls_number_restraints 0
_refine_ls_restrained_S_all 1.077
_refine_ls_R_factor_all 0.0363
_refine_ls_R_factor_gt 0.0323
_refine_ls_shift/su_max 0.001
_refine_ls_shift/su_mean 0.000
_refine_ls_structure_factor_coef Fsqd
_refine_ls_weighting_details 'calc w=1/[\s^2^(Fo^2^)+(0.0312P)^2^+5.3806P] where P=(Fo^2^+2Fc^2^)/3'
_refine_ls_weighting_scheme calc
_refine_ls_wR_factor_gt 0.0801
_refine_ls_wR_factor_ref 0.0829
_reflns_number_gt 10035
_reflns_number_total 10592
_reflns_threshold_expression I>2\s(I)
_cod_data_source_file c4cc00497c2.cif
_cod_data_source_block alb203(1)
_cod_original_formula_sum 'C48.75 H35.50 Cl2.50 N6 Rh'
_cod_database_code 7124558

loop_
_symmetry_equiv_pos_as_xyz
'x, y, z'
'-x+1/2, -y, z+1/2'
'-x, y+1/2, -z+1/2'
'x+1/2, -y+1/2, -z'

loop_
_atom_site_label
_atom_site_type_symbol
_atom_site_fract_x
_atom_site_fract_y
_atom_site_fract_z
_atom_site_U_iso_or_equiv
_atom_site_adp_type
_atom_site_occupancy
_atom_site_symmetry_multiplicity
_atom_site_calc_flag
_atom_site_refinement_flags
Rh Rh 0.70676(2) 0.412943(11) 0.828443(7) 0.01332(5) Uani 1 1 d .
Cl1 Cl 0.94289(6) 0.41691(4) 0.84706(2) 0.01991(12) Uani 1 1 d .
N1 N 0.7152(2) 0.29614(11) 0.82512(9) 0.0152(4) Uani 1 1 d .
C1 C 0.7407(3) 0.25211(15) 0.78077(11) 0.0169(6) Uani 1 1 d .
C2 C 0.7339(3) 0.17193(16) 0.79497(12) 0.0194(6) Uani 1 1 d .
H2 H 0.7449 0.1296 0.7716 0.023 Uiso 1 1 calc R
C3 C 0.7091(3) 0.16802(14) 0.84742(11) 0.0189(5) Uani 1 1 d .
H3 H 0.7005 0.1224 0.8679 0.023 Uiso 1 1 calc R
C4 C 0.6980(3) 0.24608(15) 0.86702(10) 0.0167(5) Uani 1 1 d .
C5 C 0.7717(3) 0.27995(15) 0.73021(11) 0.0168(5) Uani 1 1 d .
C6 C 0.8033(3) 0.22130(14) 0.68840(10) 0.0191(5) Uani 1 1 d .
C7 C 0.7038(4) 0.20108(17) 0.65131(12) 0.0260(6) Uani 1 1 d .
H7 H 0.6168 0.2265 0.6512 0.031 Uiso 1 1 calc R
C8 C 0.7309(4) 0.14361(18) 0.61410(13) 0.0328(8) Uani 1 1 d .
H8 H 0.6621 0.1296 0.5890 0.039 Uiso 1 1 calc R
C9 C 0.8564(4) 0.10750(16) 0.61378(13) 0.0314(8) Uani 1 1 d .
H9 H 0.8746 0.0688 0.5881 0.038 Uiso 1 1 calc R
C10 C 0.9577(4) 0.12675(17) 0.65058(13) 0.0275(7) Uani 1 1 d .
H10 H 1.0445 0.1011 0.6503 0.033 Uiso 1 1 calc R
C11 C 0.9311(3) 0.18366(17) 0.68762(11) 0.0222(6) Uani 1 1 d .
H11 H 1.0003 0.1972 0.7127 0.027 Uiso 1 1 calc R
C12 C 0.7780(3) 0.35778(15) 0.71645(10) 0.0178(5) Uani 1 1 d .
N2 N 0.7503(2) 0.41861(13) 0.74937(8) 0.0150(4) Uani 1 1 d .
C13 C 0.8141(3) 0.38641(16) 0.66480(11) 0.0246(6) Uani 1 1 d .
H13 H 0.8384 0.3563 0.6347 0.030 Uiso 1 1 calc R
C14 C 0.8072(3) 0.46375(16) 0.66676(11) 0.0235(6) Uani 1 1 d .
H14 H 0.8255 0.4982 0.6384 0.028 Uiso 1 1 calc R
C15 C 0.7669(3) 0.48439(16) 0.72012(11) 0.0176(6) Uani 1 1 d .
C16 C 0.7448(3) 0.55924(16) 0.73774(11) 0.0177(5) Uani 1 1 d .
C17 C 0.7666(3) 0.62379(15) 0.69888(11) 0.0177(6) Uani 1 1 d .
C18 C 0.6543(3) 0.66521(17) 0.67893(12) 0.0225(6) Uani 1 1 d .
H18 H 0.5628 0.6517 0.6891 0.027 Uiso 1 1 calc R
C19 C 0.6760(3) 0.72641(18) 0.64412(12) 0.0263(7) Uani 1 1 d .
H19 H 0.5991 0.7538 0.6302 0.032 Uiso 1 1 calc R
C20 C 0.8079(4) 0.74722(16) 0.62986(11) 0.0254(6) Uani 1 1 d .
H20 H 0.8219 0.7897 0.6068 0.030 Uiso 1 1 calc R
C21 C 0.9205(3) 0.70648(18) 0.64896(12) 0.0246(6) Uani 1 1 d .
H21 H 1.0116 0.7206 0.6387 0.030 Uiso 1 1 calc R
C22 C 0.8995(3) 0.64433(16) 0.68348(11) 0.0201(6) Uani 1 1 d .
H22 H 0.9766 0.6161 0.6964 0.024 Uiso 1 1 calc R
C23 C 0.7075(3) 0.57897(15) 0.78955(10) 0.0169(5) Uani 1 1 d .
N3 N 0.6961(2) 0.52947(11) 0.83181(9) 0.0149(4) Uani 1 1 d .
C24 C 0.6821(3) 0.65630(15) 0.80749(11) 0.0206(6) Uani 1 1 d .
H24 H 0.6822 0.7013 0.7862 0.025 Uiso 1 1 calc R
C25 C 0.6579(3) 0.65292(16) 0.86039(12) 0.0218(6) Uani 1 1 d .
H25 H 0.6382 0.6951 0.8831 0.026 Uiso 1 1 calc R
C26 C 0.6678(3) 0.57300(14) 0.87583(11) 0.0161(5) Uani 1 1 d .
C27 C 0.6523(3) 0.54546(16) 0.92758(11) 0.0178(5) Uani 1 1 d .
C28 C 0.6241(3) 0.60354(15) 0.97053(10) 0.0188(6) Uani 1 1 d .
C29 C 0.5011(3) 0.60119(16) 0.99917(11) 0.0208(6) Uani 1 1 d .
H29 H 0.4361 0.5613 0.9927 0.025 Uiso 1 1 calc R
C30 C 0.4726(3) 0.65724(18) 1.03742(12) 0.0262(6) Uani 1 1 d .
H30 H 0.3882 0.6555 1.0567 0.031 Uiso 1 1 calc R
C31 C 0.5666(4) 0.71488(18) 1.04718(12) 0.0287(7) Uani 1 1 d .
H31 H 0.5466 0.7534 1.0728 0.034 Uiso 1 1 calc R
C32 C 0.6901(4) 0.71667(17) 1.01965(12) 0.0318(8) Uani 1 1 d .
H32 H 0.7552 0.7563 1.0267 0.038 Uiso 1 1 calc R
C33 C 0.7203(4) 0.66082(17) 0.98163(12) 0.0274(6) Uani 1 1 d .
H33 H 0.8063 0.6619 0.9634 0.033 Uiso 1 1 calc R
C34 C 0.6571(3) 0.46839(16) 0.94207(11) 0.0162(5) Uani 1 1 d .
N4 N 0.6685(2) 0.40704(13) 0.90785(8) 0.0161(4) Uani 1 1 d .
C35 C 0.6525(3) 0.43996(17) 0.99609(11) 0.0202(6) Uani 1 1 d .
H35 H 0.6457 0.4703 1.0273 0.024 Uiso 1 1 calc R
C36 C 0.6598(3) 0.36246(17) 0.99399(11) 0.0201(6) Uani 1 1 d .
H36 H 0.6588 0.3282 1.0233 0.024 Uiso 1 1 calc R
C37 C 0.6694(3) 0.34161(16) 0.93839(11) 0.0177(6) Uani 1 1 d .
C38 C 0.6792(3) 0.26622(15) 0.91990(11) 0.0177(6) Uani 1 1 d .
C39 C 0.6726(3) 0.20266(15) 0.96002(11) 0.0186(6) Uani 1 1 d .
C40 C 0.5458(3) 0.17947(18) 0.98102(12) 0.0243(6) Uani 1 1 d .
H40 H 0.4626 0.2026 0.9688 0.029 Uiso 1 1 calc R
C41 C 0.5404(3) 0.12262(18) 1.01978(13) 0.0277(7) Uani 1 1 d .
H41 H 0.4537 0.1068 1.0338 0.033 Uiso 1 1 calc R
C42 C 0.6618(3) 0.08898(18) 1.03799(11) 0.0250(6) Uani 1 1 d .
H42 H 0.6582 0.0507 1.0649 0.030 Uiso 1 1 calc R
C43 C 0.7877(4) 0.11095(17) 1.01717(12) 0.0285(6) Uani 1 1 d .
H43 H 0.8707 0.0877 1.0294 0.034 Uiso 1 1 calc R
C44 C 0.7924(4) 0.16793(16) 0.97773(12) 0.0253(6) Uani 1 1 d .
H44 H 0.8790 0.1827 0.9631 0.030 Uiso 1 1 calc R
N5 N 0.4984(2) 0.41208(14) 0.81157(8) 0.0161(4) Uani 1 1 d .
C45 C 0.4340(3) 0.37112(17) 0.77550(12) 0.0235(6) Uani 1 1 d .
H45 H 0.4764 0.3333 0.7537 0.028 Uiso 1 1 calc R
N6 N 0.2984(3) 0.39056(13) 0.77395(10) 0.0237(5) Uani 1 1 d .
C48 C 0.1903(4) 0.3545(2) 0.74188(15) 0.0373(8) Uani 1 1 d .
H48A H 0.1619 0.3061 0.7584 0.056 Uiso 1 1 calc R
H48B H 0.2260 0.3443 0.7062 0.056 Uiso 1 1 calc R
H48C H 0.1104 0.3891 0.7395 0.056 Uiso 1 1 calc R
C46 C 0.4028(3) 0.46055(18) 0.83369(14) 0.0289(7) Uani 1 1 d .
H46 H 0.4208 0.4972 0.8608 0.035 Uiso 1 1 calc R
C47 C 0.2782(3) 0.44763(18) 0.81052(12) 0.0271(6) Uani 1 1 d .
H47 H 0.1936 0.4732 0.8182 0.032 Uiso 1 1 calc R
C49 C 0.5098(9) 0.9559(5) 0.9184(3) 0.080(3) Uani 0.753(4) 1 d P
H49A H 0.5361 1.0035 0.9374 0.096 Uiso 0.753(4) 1 calc PR
H49B H 0.4075 0.9535 0.9174 0.096 Uiso 0.753(4) 1 calc PR
Cl2 Cl 0.5734(2) 0.96103(10) 0.85234(7) 0.0677(6) Uani 0.753(4) 1 d P
Cl3 Cl 0.5707(2) 0.87853(15) 0.95307(9) 0.0932(9) Uani 0.753(4) 1 d P

loop_
_atom_site_aniso_label
_atom_site_aniso_U_11
_atom_site_aniso_U_22
_atom_site_aniso_U_33
_atom_site_aniso_U_23
_atom_site_aniso_U_13
_atom_site_aniso_U_12
Rh 0.01535(8) 0.01237(8) 0.01223(8) 0.00093(8) 0.00194(7) -0.00036(8)
Cl1 0.0166(3) 0.0214(3) 0.0218(3) 0.0020(3) 0.0003(2) -0.0006(3)
N1 0.0169(10) 0.0140(9) 0.0146(10) 0.0013(8) 0.0036(12) 0.0009(8)
C1 0.0179(13) 0.0128(12) 0.0200(13) -0.0005(10) -0.0017(10) 0.0009(9)
C2 0.0219(15) 0.0137(12) 0.0226(14) -0.0011(10) 0.0007(11) 0.0007(10)
C3 0.0204(12) 0.0134(11) 0.0231(13) 0.0025(10) 0.0004(12) -0.0018(11)
C4 0.0157(12) 0.0178(12) 0.0167(12) 0.0043(10) 0.0013(11) 0.0011(11)
C5 0.0180(14) 0.0177(12) 0.0148(12) -0.0026(9) -0.0002(10) 0.0000(10)
C6 0.0244(14) 0.0152(11) 0.0176(12) -0.0004(9) 0.0014(12) -0.0021(11)
C7 0.0295(15) 0.0245(14) 0.0241(14) -0.0005(11) -0.0026(14) -0.0066(14)
C8 0.048(2) 0.0267(15) 0.0241(15) 0.0000(12) -0.0089(14) -0.0170(15)
C9 0.060(2) 0.0129(13) 0.0214(15) -0.0038(11) 0.0068(15) -0.0038(13)
C10 0.0374(18) 0.0183(14) 0.0270(16) -0.0003(12) 0.0058(13) 0.0056(13)
C11 0.0283(15) 0.0205(13) 0.0179(14) 0.0008(10) -0.0008(11) 0.0013(12)
C12 0.0201(14) 0.0178(12) 0.0155(12) -0.0010(10) 0.0021(11) 0.0009(11)
N2 0.0154(9) 0.0148(10) 0.0148(10) -0.0002(9) 0.0024(7) 0.0003(9)
C13 0.0346(16) 0.0215(13) 0.0176(14) -0.0003(10) 0.0064(13) 0.0013(11)
C14 0.0338(16) 0.0221(13) 0.0147(13) 0.0017(10) 0.0073(14) -0.0006(12)
C15 0.0193(14) 0.0190(13) 0.0145(12) 0.0021(10) 0.0043(10) -0.0002(10)
C16 0.0190(13) 0.0174(12) 0.0166(13) 0.0042(10) 0.0004(10) -0.0009(10)
C17 0.0257(15) 0.0139(12) 0.0134(13) 0.0025(10) 0.0009(10) -0.0007(10)
C18 0.0196(13) 0.0272(14) 0.0208(15) 0.0014(12) -0.0001(11) 0.0008(11)
C19 0.0290(17) 0.0271(15) 0.0226(15) 0.0047(12) -0.0043(12) 0.0090(12)
C20 0.0360(17) 0.0207(13) 0.0195(13) 0.0065(11) 0.0022(13) 0.0015(13)
C21 0.0253(15) 0.0263(15) 0.0224(14) 0.0062(12) 0.0028(12) -0.0050(12)
C22 0.0218(14) 0.0189(13) 0.0196(15) 0.0039(10) 0.0007(11) 0.0024(11)
C23 0.0194(11) 0.0151(11) 0.0161(11) 0.0001(10) 0.0001(11) -0.0005(12)
N3 0.0167(10) 0.0143(9) 0.0137(10) 0.0013(8) 0.0000(12) -0.0009(8)
C24 0.0279(17) 0.0132(12) 0.0206(13) 0.0015(10) 0.0036(11) 0.0007(11)
C25 0.0290(15) 0.0170(13) 0.0193(14) -0.0019(11) 0.0004(11) 0.0007(11)
C26 0.0189(12) 0.0131(13) 0.0162(12) 0.0004(9) 0.0005(9) 0.0003(9)
C27 0.0185(13) 0.0192(13) 0.0156(13) -0.0013(10) 0.0005(10) -0.0006(10)
C28 0.0277(14) 0.0171(13) 0.0117(12) 0.0009(9) -0.0031(10) 0.0017(11)
C29 0.0259(14) 0.0204(15) 0.0161(13) 0.0008(10) -0.0014(11) 0.0020(11)
C30 0.0325(17) 0.0281(16) 0.0179(14) 0.0008(12) 0.0018(12) 0.0082(13)
C31 0.049(2) 0.0215(14) 0.0158(14) -0.0018(11) -0.0012(14) 0.0061(14)
C32 0.051(2) 0.0218(14) 0.0227(15) -0.0045(12) -0.0003(16) -0.0109(15)
C33 0.0371(18) 0.0268(14) 0.0183(14) -0.0015(11) 0.0054(14) -0.0099(14)
C34 0.0160(12) 0.0193(12) 0.0132(13) -0.0003(10) 0.0022(10) -0.0013(10)
N4 0.0174(10) 0.0166(10) 0.0143(10) 0.0009(9) 0.0028(7) -0.0012(9)
C35 0.0236(14) 0.0222(13) 0.0147(13) 0.0016(10) 0.0014(11) 0.0001(11)
C36 0.0231(14) 0.0207(13) 0.0166(14) 0.0029(11) 0.0006(11) 0.0033(11)
C37 0.0186(13) 0.0186(13) 0.0158(13) 0.0028(10) 0.0031(10) 0.0004(10)
C38 0.0189(14) 0.0140(12) 0.0201(13) 0.0040(10) 0.0006(10) 0.0008(10)
C39 0.0255(15) 0.0138(12) 0.0164(13) 0.0005(10) 0.0032(10) 0.0012(10)
C40 0.0227(14) 0.0267(15) 0.0234(15) 0.0060(12) 0.0017(12) -0.0020(12)
C41 0.0304(17) 0.0289(16) 0.0239(15) 0.0055(13) 0.0050(13) -0.0103(13)
C42 0.0394(16) 0.0149(12) 0.0206(13) 0.0043(12) 0.0020(11) -0.0011(14)
C43 0.0343(16) 0.0235(13) 0.0277(15) 0.0088(11) 0.0017(15) 0.0096(14)
C44 0.0243(14) 0.0229(13) 0.0288(15) 0.0061(11) 0.0079(14) 0.0044(13)
N5 0.0167(10) 0.0156(9) 0.0160(10) 0.0014(9) 0.0026(8) 0.0002(10)
C45 0.0217(14) 0.0214(14) 0.0275(15) -0.0053(12) -0.0017(12) 0.0007(11)
N6 0.0213(11) 0.0253(12) 0.0246(12) -0.0040(9) -0.0034(11) -0.0007(10)
C48 0.0251(17) 0.0453(19) 0.0415(19) -0.0148(16) -0.0071(15) 0.0001(15)
C46 0.0232(14) 0.0320(16) 0.0315(17) -0.0138(14) 0.0022(13) -0.0014(12)
C47 0.0204(15) 0.0283(14) 0.0324(16) -0.0096(12) 0.0026(12) 0.0035(12)
C49 0.079(5) 0.101(6) 0.061(4) -0.031(4) -0.032(4) 0.045(5)
Cl2 0.0908(14) 0.0554(10) 0.0570(10) -0.0027(7) 0.0026(9) -0.0051(9)
Cl3 0.0586(11) 0.1259(19) 0.0952(15) 0.0580(14) 0.0131(10) 0.0181(11)

loop_
_atom_type_symbol
_atom_type_description
_atom_type_scat_dispersion_real
_atom_type_scat_dispersion_imag
_atom_type_scat_source
C C 0.0033 0.0016 'International Tables Vol C Tables 4.2.6.8 and 6.1.1.4'
H H 0.0000 0.0000 'International Tables Vol C Tables 4.2.6.8 and 6.1.1.4'
N N 0.0061 0.0033 'International Tables Vol C Tables 4.2.6.8 and 6.1.1.4'
Cl Cl 0.1484 0.1585 'International Tables Vol C Tables 4.2.6.8 and 6.1.1.4'
Rh Rh -1.1178 0.9187 'International Tables Vol C Tables 4.2.6.8 and 6.1.1.4'

loop_
_geom_angle_atom_site_label_1
_geom_angle_atom_site_label_2
_geom_angle_atom_site_label_3
_geom_angle
N3 Rh N1 179.39(9)
N3 Rh N4 90.00(9)
N1 Rh N4 89.85(9)
N3 Rh N2 90.18(9)
N1 Rh N2 89.99(9)
N4 Rh N2 178.55(9)
N3 Rh N5 88.07(9)
N1 Rh N5 91.35(9)
N4 Rh N5 91.44(8)
N2 Rh N5 90.01(8)
N3 Rh Cl1 90.67(7)
N1 Rh Cl1 89.91(7)
N4 Rh Cl1 88.93(6)
N2 Rh Cl1 89.63(6)
N5 Rh Cl1 178.68(7)
C1 N1 C4 107.0(2)
C1 N1 Rh 126.58(18)
C4 N1 Rh 126.46(18)
N1 C1 C5 125.9(2)
N1 C1 C2 109.2(2)
C5 C1 C2 124.9(3)
C3 C2 C1 107.5(3)
C3 C2 H2 126.2
C1 C2 H2 126.2
C2 C3 C4 107.5(2)
C2 C3 H3 126.2
C4 C3 H3 126.2
N1 C4 C38 126.2(2)
N1 C4 C3 108.8(2)
C38 C4 C3 124.9(2)
C1 C5 C12 124.8(2)
C1 C5 C6 116.7(2)
C12 C5 C6 118.4(2)
C7 C6 C11 119.0(3)
C7 C6 C5 120.4(3)
C11 C6 C5 120.6(3)
C6 C7 C8 120.3(3)
C6 C7 H7 119.8
C8 C7 H7 119.8
C9 C8 C7 120.0(3)
C9 C8 H8 120.0
C7 C8 H8 120.0
C8 C9 C10 120.7(3)
C8 C9 H9 119.6
C10 C9 H9 119.6
C11 C10 C9 119.4(3)
C11 C10 H10 120.3
C9 C10 H10 120.3
C10 C11 C6 120.6(3)
C10 C11 H11 119.7
C6 C11 H11 119.7
N2 C12 C5 126.1(2)
N2 C12 C13 109.1(2)
C5 C12 C13 124.8(2)
C15 N2 C12 107.2(2)
C15 N2 Rh 126.17(18)
C12 N2 Rh 126.46(18)
C14 C13 C12 107.5(3)
C14 C13 H13 126.2
C12 C13 H13 126.2
C13 C14 C15 107.2(3)
C13 C14 H14 126.4
C15 C14 H14 126.4
N2 C15 C16 126.2(2)
N2 C15 C14 108.9(2)
C16 C15 C14 124.8(3)
C15 C16 C23 124.6(3)
C15 C16 C17 118.0(2)
C23 C16 C17 117.4(2)
C22 C17 C18 119.0(2)
C22 C17 C16 120.2(2)
C18 C17 C16 120.7(3)
C19 C18 C17 120.2(3)
C19 C18 H18 119.9
C17 C18 H18 119.9
C20 C19 C18 120.4(3)
C20 C19 H19 119.8
C18 C19 H19 119.8
C19 C20 C21 120.2(3)
C19 C20 H20 119.9
C21 C20 H20 119.9
C20 C21 C22 119.8(3)
C20 C21 H21 120.1
C22 C21 H21 120.1
C17 C22 C21 120.4(3)
C17 C22 H22 119.8
C21 C22 H22 119.8
N3 C23 C16 126.2(2)
N3 C23 C24 109.2(2)
C16 C23 C24 124.5(2)
C26 N3 C23 107.3(2)
C26 N3 Rh 126.54(17)
C23 N3 Rh 126.08(17)
C25 C24 C23 107.3(2)
C25 C24 H24 126.3
C23 C24 H24 126.3
C24 C25 C26 107.2(3)
C24 C25 H25 126.4
C26 C25 H25 126.4
N3 C26 C27 125.9(2)
N3 C26 C25 109.1(2)
C27 C26 C25 125.0(3)
C34 C27 C26 124.9(3)
C34 C27 C28 117.7(2)
C26 C27 C28 117.4(2)
C33 C28 C29 119.2(3)
C33 C28 C27 120.3(3)
C29 C28 C27 120.5(3)
C28 C29 C30 120.3(3)
C28 C29 H29 119.8
C30 C29 H29 119.8
C31 C30 C29 120.1(3)
C31 C30 H30 119.9
C29 C30 H30 119.9
C30 C31 C32 119.8(3)
C30 C31 H31 120.1
C32 C31 H31 120.1
C31 C32 C33 120.7(3)
C31 C32 H32 119.7
C33 C32 H32 119.7
C28 C33 C32 119.8(3)
C28 C33 H33 120.1
C32 C33 H33 120.1
N4 C34 C27 125.9(2)
N4 C34 C35 109.0(2)
C27 C34 C35 125.1(3)
C37 N4 C34 107.0(2)
C37 N4 Rh 126.21(18)
C34 N4 Rh 126.20(18)
C36 C35 C34 107.6(3)
C36 C35 H35 126.2
C34 C35 H35 126.2
C35 C36 C37 106.9(3)
C35 C36 H36 126.5
C37 C36 H36 126.5
N4 C37 C38 126.3(3)
N4 C37 C36 109.5(2)
C38 C37 C36 124.2(3)
C4 C38 C37 124.5(2)
C4 C38 C39 117.8(2)
C37 C38 C39 117.7(2)
C44 C39 C40 119.2(3)
C44 C39 C38 120.3(3)
C40 C39 C38 120.4(3)
C41 C40 C39 120.3(3)
C41 C40 H40 119.8
C39 C40 H40 119.8
C42 C41 C40 120.0(3)
C42 C41 H41 120.0
C40 C41 H41 120.0
C43 C42 C41 120.2(3)
C43 C42 H42 119.9
C41 C42 H42 119.9
C42 C43 C44 119.6(3)
C42 C43 H43 120.2
C44 C43 H43 120.2
C39 C44 C43 120.7(3)
C39 C44 H44 119.7
C43 C44 H44 119.7
C45 N5 C46 107.3(2)
C45 N5 Rh 127.65(19)
C46 N5 Rh 124.83(19)
N5 C45 N6 110.1(3)
N5 C45 H45 125.0
N6 C45 H45 125.0
C45 N6 C47 107.5(3)
C45 N6 C48 126.9(3)
C47 N6 C48 125.5(3)
N6 C48 H48A 109.5
N6 C48 H48B 109.5
H48A C48 H48B 109.5
N6 C48 H48C 109.5
H48A C48 H48C 109.5
H48B C48 H48C 109.5
C47 C46 N5 108.7(3)
C47 C46 H46 125.6
N5 C46 H46 125.6
C46 C47 N6 106.4(3)
C46 C47 H47 126.8
N6 C47 H47 126.8
Cl3 C49 Cl2 113.5(4)
Cl3 C49 H49A 108.9
Cl2 C49 H49A 108.9
Cl3 C49 H49B 108.9
Cl2 C49 H49B 108.9
H49A C49 H49B 107.7

loop_
_geom_bond_atom_site_label_1
_geom_bond_atom_site_label_2
_geom_bond_distance
Rh N3 2.032(2)
Rh N1 2.036(2)
Rh N4 2.037(2)
Rh N2 2.039(2)
Rh N5 2.058(2)
Rh Cl1 2.3302(6)
N1 C1 1.377(3)
N1 C4 1.379(3)
C1 C5 1.396(4)
C1 C2 1.442(4)
C2 C3 1.345(4)
C2 H2 0.9500
C3 C4 1.449(4)
C3 H3 0.9500
C4 C38 1.390(4)
C5 C12 1.399(4)
C5 C6 1.498(4)
C6 C7 1.386(4)
C6 C11 1.398(4)
C7 C8 1.396(4)
C7 H7 0.9500
C8 C9 1.365(5)
C8 H8 0.9500
C9 C10 1.389(5)
C9 H9 0.9500
C10 C11 1.385(4)
C10 H10 0.9500
C11 H11 0.9500
C12 N2 1.371(3)
C12 C13 1.437(4)
N2 C15 1.371(3)
C13 C14 1.348(4)
C13 H13 0.9500
C14 C15 1.445(4)
C14 H14 0.9500
C15 C16 1.392(4)
C16 C23 1.397(4)
C16 C17 1.505(4)
C17 C22 1.388(4)
C17 C18 1.396(4)
C18 C19 1.395(4)
C18 H18 0.9500
C19 C20 1.372(5)
C19 H19 0.9500
C20 C21 1.385(4)
C20 H20 0.9500
C21 C22 1.403(4)
C21 H21 0.9500
C22 H22 0.9500
C23 N3 1.374(3)
C23 C24 1.441(4)
N3 C26 1.371(3)
C24 C25 1.355(4)
C24 H24 0.9500
C25 C26 1.447(4)
C25 H25 0.9500
C26 C27 1.397(4)
C27 C34 1.390(4)
C27 C28 1.506(4)
C28 C33 1.391(4)
C28 C29 1.391(4)
C29 C30 1.398(4)
C29 H29 0.9500
C30 C31 1.375(5)
C30 H30 0.9500
C31 C32 1.381(5)
C31 H31 0.9500
C32 C33 1.395(4)
C32 H32 0.9500
C33 H33 0.9500
C34 N4 1.377(3)
C34 C35 1.449(4)
N4 C37 1.374(3)
C35 C36 1.351(4)
C35 H35 0.9500
C36 C37 1.450(4)
C36 H36 0.9500
C37 C38 1.395(4)
C38 C39 1.500(4)
C39 C44 1.380(4)
C39 C40 1.395(4)
C40 C41 1.391(4)
C40 H40 0.9500
C41 C42 1.389(5)
C41 H41 0.9500
C42 C43 1.378(5)
C42 H42 0.9500
C43 C44 1.405(4)
C43 H43 0.9500
C44 H44 0.9500
N5 C45 1.312(4)
N5 C46 1.369(4)
C45 N6 1.353(4)
C45 H45 0.9500
N6 C47 1.369(4)
N6 C48 1.462(4)
C48 H48A 0.9800
C48 H48B 0.9800
C48 H48C 0.9800
C46 C47 1.357(4)
C46 H46 0.9500
C47 H47 0.9500
C49 Cl3 1.709(8)
C49 Cl2 1.776(8)
C49 H49A 0.9900
C49 H49B 0.9900

loop_
_geom_torsion_atom_site_label_1
_geom_torsion_atom_site_label_2
_geom_torsion_atom_site_label_3
_geom_torsion_atom_site_label_4
_geom_torsion
N4 Rh N1 C1 -179.3(2)
N2 Rh N1 C1 -0.8(2)
N5 Rh N1 C1 89.2(2)
Cl1 Rh N1 C1 -90.4(2)
N4 Rh N1 C4 -0.1(2)
N2 Rh N1 C4 178.5(2)
N5 Rh N1 C4 -91.5(2)
Cl1 Rh N1 C4 88.8(2)
C4 N1 C1 C5 -176.3(3)
Rh N1 C1 C5 3.1(4)
C4 N1 C1 C2 2.3(3)
Rh N1 C1 C2 -178.37(18)
N1 C1 C2 C3 -1.9(3)
C5 C1 C2 C3 176.7(3)
C1 C2 C3 C4 0.8(3)
C1 N1 C4 C38 175.5(3)
Rh N1 C4 C38 -3.8(4)
C1 N1 C4 C3 -1.8(3)
Rh N1 C4 C3 178.85(19)
C2 C3 C4 N1 0.6(4)
C2 C3 C4 C38 -176.7(3)
N1 C1 C5 C12 -1.8(5)
C2 C1 C5 C12 179.8(3)
N1 C1 C5 C6 176.8(3)
C2 C1 C5 C6 -1.6(4)
C1 C5 C6 C7 101.4(3)
C12 C5 C6 C7 -79.9(4)
C1 C5 C6 C11 -75.8(4)
C12 C5 C6 C11 102.9(3)
C11 C6 C7 C8 0.5(4)
C5 C6 C7 C8 -176.7(3)
C6 C7 C8 C9 -0.6(5)
C7 C8 C9 C10 0.7(5)
C8 C9 C10 C11 -0.6(5)
C9 C10 C11 C6 0.4(5)
C7 C6 C11 C10 -0.4(4)
C5 C6 C11 C10 176.8(3)
C1 C5 C12 N2 -2.5(5)
C6 C5 C12 N2 178.9(3)
C1 C5 C12 C13 177.9(3)
C6 C5 C12 C13 -0.6(4)
C5 C12 N2 C15 -179.3(3)
C13 C12 N2 C15 0.4(3)
C5 C12 N2 Rh 4.9(4)
C13 C12 N2 Rh -175.42(19)
N3 Rh N2 C15 2.6(2)
N1 Rh N2 C15 -178.0(2)
N5 Rh N2 C15 90.7(2)
Cl1 Rh N2 C15 -88.1(2)
N3 Rh N2 C12 177.6(2)
N1 Rh N2 C12 -2.9(2)
N5 Rh N2 C12 -94.3(2)
Cl1 Rh N2 C12 87.0(2)
N2 C12 C13 C14 -0.4(4)
C5 C12 C13 C14 179.3(3)
C12 C13 C14 C15 0.2(4)
C12 N2 C15 C16 177.9(3)
Rh N2 C15 C16 -6.3(4)
C12 N2 C15 C14 -0.3(3)
Rh N2 C15 C14 175.56(18)
C13 C14 C15 N2 0.0(3)
C13 C14 C15 C16 -178.1(3)
N2 C15 C16 C23 3.1(5)
C14 C15 C16 C23 -179.1(3)
N2 C15 C16 C17 -178.9(3)
C14 C15 C16 C17 -1.1(4)
C15 C16 C17 C22 -72.7(4)
C23 C16 C17 C22 105.4(3)
C15 C16 C17 C18 109.1(3)
C23 C16 C17 C18 -72.8(4)
C22 C17 C18 C19 -0.1(4)
C16 C17 C18 C19 178.1(3)
C17 C18 C19 C20 -1.0(5)
C18 C19 C20 C21 1.5(5)
C19 C20 C21 C22 -0.7(5)
C18 C17 C22 C21 0.9(4)
C16 C17 C22 C21 -177.4(3)
C20 C21 C22 C17 -0.4(5)
C15 C16 C23 N3 4.7(5)
C17 C16 C23 N3 -173.3(3)
C15 C16 C23 C24 -178.8(3)
C17 C16 C23 C24 3.2(4)
C16 C23 N3 C26 175.5(3)
C24 C23 N3 C26 -1.5(3)
C16 C23 N3 Rh -8.1(4)
C24 C23 N3 Rh 174.91(19)
N4 Rh N3 C26 -1.7(2)
N2 Rh N3 C26 179.7(2)
N5 Rh N3 C26 89.7(2)
Cl1 Rh N3 C26 -90.6(2)
N4 Rh N3 C23 -177.4(2)
N2 Rh N3 C23 4.0(2)
N5 Rh N3 C23 -86.0(2)
Cl1 Rh N3 C23 93.7(2)
N3 C23 C24 C25 1.0(4)
C16 C23 C24 C25 -176.0(3)
C23 C24 C25 C26 -0.2(4)
C23 N3 C26 C27 -178.0(3)
Rh N3 C26 C27 5.7(4)
C23 N3 C26 C25 1.3(3)
Rh N3 C26 C25 -174.99(19)
C24 C25 C26 N3 -0.7(3)
C24 C25 C26 C27 178.6(3)
N3 C26 C27 C34 -3.1(5)
C25 C26 C27 C34 177.7(3)
N3 C26 C27 C28 178.8(3)
C25 C26 C27 C28 -0.4(4)
C34 C27 C28 C33 119.9(3)
C26 C27 C28 C33 -61.8(4)
C34 C27 C28 C29 -60.9(4)
C26 C27 C28 C29 117.4(3)
C33 C28 C29 C30 2.1(4)
C27 C28 C29 C30 -177.2(3)
C28 C29 C30 C31 -0.4(4)
C29 C30 C31 C32 -0.9(5)
C30 C31 C32 C33 0.5(5)
C29 C28 C33 C32 -2.5(4)
C27 C28 C33 C32 176.8(3)
C31 C32 C33 C28 1.3(5)
C26 C27 C34 N4 -4.6(5)
C28 C27 C34 N4 173.5(3)
C26 C27 C34 C35 174.6(3)
C28 C27 C34 C35 -7.2(4)
C27 C34 N4 C37 -179.9(3)
C35 C34 N4 C37 0.8(3)
C27 C34 N4 Rh 8.7(4)
C35 C34 N4 Rh -170.67(18)
N3 Rh N4 C37 -174.8(2)
N1 Rh N4 C37 5.8(2)
N5 Rh N4 C37 97.2(2)
Cl1 Rh N4 C37 -84.1(2)
N3 Rh N4 C34 -4.9(2)
N1 Rh N4 C34 175.7(2)
N5 Rh N4 C34 -93.0(2)
Cl1 Rh N4 C34 85.7(2)
N4 C34 C35 C36 -0.6(3)
C27 C34 C35 C36 -179.9(3)
C34 C35 C36 C37 0.1(4)
C34 N4 C37 C38 179.9(3)
Rh N4 C37 C38 -8.6(4)
C34 N4 C37 C36 -0.7(3)
Rh N4 C37 C36 170.74(19)
C35 C36 C37 N4 0.3(3)
C35 C36 C37 C38 179.7(3)
N1 C4 C38 C37 2.8(5)
C3 C4 C38 C37 179.7(3)
N1 C4 C38 C39 -175.7(3)
C3 C4 C38 C39 1.2(4)
N4 C37 C38 C4 3.9(5)
C36 C37 C38 C4 -175.4(3)
N4 C37 C38 C39 -177.6(3)
C36 C37 C38 C39 3.1(4)
C4 C38 C39 C44 79.1(4)
C37 C38 C39 C44 -99.5(3)
C4 C38 C39 C40 -102.8(3)
C37 C38 C39 C40 78.6(4)
C44 C39 C40 C41 0.7(4)
C38 C39 C40 C41 -177.4(3)
C39 C40 C41 C42 0.4(5)
C40 C41 C42 C43 -1.0(5)
C41 C42 C43 C44 0.5(5)
C40 C39 C44 C43 -1.2(4)
C38 C39 C44 C43 176.9(3)
C42 C43 C44 C39 0.7(5)
N3 Rh N5 C45 135.8(3)
N1 Rh N5 C45 -44.3(3)
N4 Rh N5 C45 -134.2(3)
N2 Rh N5 C45 45.7(3)
N3 Rh N5 C46 -38.0(2)
N1 Rh N5 C46 141.9(2)
N4 Rh N5 C46 52.0(2)
N2 Rh N5 C46 -128.2(2)
C46 N5 C45 N6 -1.0(3)
Rh N5 C45 N6 -175.65(19)
N5 C45 N6 C47 1.0(3)
N5 C45 N6 C48 -175.4(3)
C45 N5 C46 C47 0.5(4)
Rh N5 C46 C47 175.4(2)
N5 C46 C47 N6 0.1(4)
C45 N6 C47 C46 -0.6(4)
C48 N6 C47 C46 175.8(3)
